data_4338493
loop_
_publ_author_name
'Han, Yulun'
'Lin, Cuikun'
'Meng, Qingguo'
'Dai, Fengrong'
'Sykes, Andrew G.'
'Berry, Mary T.'
'May, P. Stanley'

_publ_section_title
;
 (BMI)3LnCl6 Crystals as Models for the Coordination Environment of LnCl3
 (Ln = Sm, Eu, Dy, Er, Yb) in 1-Butyl-3-methylimidazolium Chloride
 Ionic-Liquid Solution.
;
_journal_issue 11
_journal_name_full 'Inorganic chemistry'
_journal_page_first 5494
_journal_page_last 5501
_journal_paper_doi 10.1021/ic500101x
_journal_volume 53
_journal_year 2014
_chemical_formula_sum 'C24 H45 Cl6 N6 Yb'
_chemical_formula_weight 803.40
_chemical_name_systematic
;
 ?
;
_space_group_IT_number 14
_symmetry_cell_setting monoclinic
_symmetry_space_group_name_Hall '-P 2ybc'
_symmetry_space_group_name_H-M 'P 1 21/c 1'
_atom_sites_solution_hydrogens geom
_atom_sites_solution_primary direct
_atom_sites_solution_secondary difmap
_audit_creation_method SHELXL-97
_cell_angle_alpha 90.00
_cell_angle_beta 91.7670(10)
_cell_angle_gamma 90.00
_cell_formula_units_Z 4
_cell_length_a 9.6715(5)
_cell_length_b 10.4650(5)
_cell_length_c 33.2768(16)
_cell_measurement_reflns_used 9958
_cell_measurement_temperature 100(2)
_cell_measurement_theta_max 25.43
_cell_measurement_theta_min 2.40
_cell_volume 3366.4(3)
_computing_cell_refinement 'Bruker SMART'
_computing_data_collection 'Bruker SMART'
_computing_data_reduction 'Bruker SAINT'
_computing_molecular_graphics 'Bruker SHELXTL'
_computing_publication_material 'Bruker SHELXTL'
_computing_structure_refinement 'Bruker SHELXTL'
_computing_structure_solution 'Bruker SHELXTL'
_diffrn_ambient_temperature 100(2)
_diffrn_measured_fraction_theta_full 0.998
_diffrn_measured_fraction_theta_max 0.998
_diffrn_measurement_device_type 'CCD area detector'
_diffrn_measurement_method 'phi and omega scans'
_diffrn_radiation_monochromator graphite
_diffrn_radiation_source 'fine-focus sealed tube'
_diffrn_radiation_type MoK\a
_diffrn_radiation_wavelength 0.71073
_diffrn_reflns_av_R_equivalents 0.0228
_diffrn_reflns_av_sigmaI/netI 0.0158
_diffrn_reflns_limit_h_max 11
_diffrn_reflns_limit_h_min -11
_diffrn_reflns_limit_k_max 12
_diffrn_reflns_limit_k_min -12
_diffrn_reflns_limit_l_max 40
_diffrn_reflns_limit_l_min -40
_diffrn_reflns_number 33173
_diffrn_reflns_theta_full 25.44
_diffrn_reflns_theta_max 25.44
_diffrn_reflns_theta_min 2.04
_exptl_absorpt_coefficient_mu 3.278
_exptl_absorpt_correction_T_max 0.4396
_exptl_absorpt_correction_T_min 0.3933
_exptl_absorpt_correction_type multi-scan
_exptl_absorpt_process_details SADABS
_exptl_crystal_colour colorless
_exptl_crystal_density_diffrn 1.585
_exptl_crystal_density_meas ?
_exptl_crystal_density_method 'not measured'
_exptl_crystal_description block
_exptl_crystal_F_000 1612
_exptl_crystal_size_max 0.35
_exptl_crystal_size_mid 0.35
_exptl_crystal_size_min 0.30
_refine_diff_density_max 1.317
_refine_diff_density_min -1.047
_refine_diff_density_rms 0.091
_refine_ls_extinction_method none
_refine_ls_goodness_of_fit_ref 1.191
_refine_ls_hydrogen_treatment constr
_refine_ls_matrix_type full
_refine_ls_number_parameters 350
_refine_ls_number_reflns 6233
_refine_ls_number_restraints 27
_refine_ls_restrained_S_all 1.231
_refine_ls_R_factor_all 0.0271
_refine_ls_R_factor_gt 0.0256
_refine_ls_shift/su_max 0.001
_refine_ls_shift/su_mean 0.000
_refine_ls_structure_factor_coef Fsqd
_refine_ls_weighting_details 'calc w=1/[\s^2^(Fo^2^)+(0.0102P)^2^+10.5783P] where P=(Fo^2^+2Fc^2^)/3'
_refine_ls_weighting_scheme calc
_refine_ls_wR_factor_gt 0.0538
_refine_ls_wR_factor_ref 0.0543
_reflns_number_gt 5937
_reflns_number_total 6233
_reflns_threshold_expression >2sigma(I)
_cod_data_source_file ic500101x_si_002.cif
_cod_data_source_block 12046
_cod_depositor_comments
;
The following automatic conversions were performed:

'_symmetry_cell_setting' value 'Monoclinic' changed to 'monoclinic'
according to
/usr/data/users/saulius/crontab/automatic-downloads/rss-feeds/ACS/lib/dictionaries/cif_core.dic
dictionary named 'cif_core.dic' version 2.4.2 from 2011-04-26.

Automatic conversion script
Id: cif_fix_values 2281 2013-09-26 08:29:07Z andrius 

 Adding full bibliography for 4338489--4338493.cif.

The following automatic conversions were performed:

'_exptl_crystal_density_meas' value 'none' was changed to '?' - the
value is perceived as not measured.

Automatic conversion script
Id: cif_fix_values 3008 2015-01-20 13:52:24Z robertas 
;
_cod_original_sg_symbol_H-M 'P2(1)/c  '
_cod_database_code 4338493

loop_
_symmetry_equiv_pos_as_xyz
'x, y, z'
'-x, y+1/2, -z+1/2'
'-x, -y, -z'
'x, -y-1/2, z-1/2'

loop_
_atom_site_label
_atom_site_type_symbol
_atom_site_fract_x
_atom_site_fract_y
_atom_site_fract_z
_atom_site_U_iso_or_equiv
_atom_site_adp_type
_atom_site_occupancy
_atom_site_symmetry_multiplicity
_atom_site_calc_flag
_atom_site_refinement_flags
_atom_site_disorder_assembly
_atom_site_disorder_group
Yb1 Yb 0.814993(14) 0.030490(14) 0.637049(4) 0.01261(5) Uani 1 1 d . . .
Cl3 Cl 0.64032(8) 0.21432(8) 0.61951(2) 0.01751(17) Uani 1 1 d . . .
Cl1 Cl 0.89927(8) 0.16531(9) 0.69822(2) 0.01963(18) Uani 1 1 d . . .
Cl2 Cl 0.70720(8) -0.09661(9) 0.57649(2) 0.01885(17) Uani 1 1 d . . .
Cl5 Cl 0.64992(8) -0.09430(8) 0.68395(2) 0.01829(17) Uani 1 1 d . . .
Cl6 Cl 1.00703(8) -0.14088(8) 0.65090(3) 0.02074(18) Uani 1 1 d . . .
Cl4 Cl 0.99258(8) 0.14253(9) 0.59058(2) 0.01890(17) Uani 1 1 d . . .
N3 N 0.3273(3) 0.1366(3) 0.66756(8) 0.0158(6) Uani 1 1 d . . .
C9 C 0.3366(4) 0.0391(3) 0.63611(10) 0.0191(7) Uani 1 1 d . . .
H9A H 0.2514 0.0368 0.6205 0.029 Uiso 1 1 calc R . .
H9B H 0.3529 -0.0429 0.6483 0.029 Uiso 1 1 calc R . .
H9C H 0.4114 0.0596 0.6189 0.029 Uiso 1 1 calc R . .
C2 C 0.7660(3) 0.1566(3) 0.50670(11) 0.0177(7) Uani 1 1 d . . .
H2 H 0.7892 0.1531 0.5340 0.021 Uiso 1 1 calc R . .
N1 N 0.8545(3) 0.1595(3) 0.47707(9) 0.0188(6) Uani 1 1 d . . .
C1 C 1.0059(4) 0.1571(4) 0.48155(12) 0.0275(9) Uani 1 1 d . . .
H1A H 1.0424 0.2393 0.4747 0.041 Uiso 1 1 calc R . .
H1B H 1.0422 0.0934 0.4640 0.041 Uiso 1 1 calc R . .
H1C H 1.0321 0.1369 0.5089 0.041 Uiso 1 1 calc R . .
C22 C 0.1367(7) 0.0231(5) 0.88820(16) 0.0588(16) Uani 1 1 d . . .
H22A H 0.1104 -0.0634 0.8808 0.071 Uiso 1 1 calc R A 1
H22B H 0.0590 0.0794 0.8823 0.071 Uiso 1 1 calc R A 1
N6 N 0.2436(3) 0.0400(3) 0.82222(10) 0.0264(7) Uani 1 1 d . . .
N4 N 0.2508(3) 0.2954(3) 0.70188(9) 0.0163(6) Uani 1 1 d . . .
N2 N 0.6381(3) 0.1595(3) 0.49070(8) 0.0156(6) Uani 1 1 d . . .
N5 N 0.2451(3) -0.0595(3) 0.76548(9) 0.0202(7) Uani 1 1 d . . .
C21 C 0.2616(5) 0.0648(4) 0.86566(14) 0.0415(11) Uani 1 1 d . B .
H21A H 0.2771 0.1554 0.8700 0.050 Uiso 1 1 calc R . .
H21B H 0.3425 0.0192 0.8760 0.050 Uiso 1 1 calc R . .
C11 C 0.4213(3) 0.1577(3) 0.69883(10) 0.0169(7) Uani 1 1 d . . .
H11 H 0.5026 0.1124 0.7041 0.020 Uiso 1 1 calc R . .
C10 C 0.2255(3) 0.2212(3) 0.67000(10) 0.0169(7) Uani 1 1 d . . .
H10 H 0.1492 0.2275 0.6524 0.020 Uiso 1 1 calc R . .
C17 C 0.2776(4) -0.1523(4) 0.73466(11) 0.0281(9) Uani 1 1 d . B .
H17A H 0.3609 -0.1273 0.7218 0.042 Uiso 1 1 calc R . .
H17B H 0.2029 -0.1561 0.7150 0.042 Uiso 1 1 calc R . .
H17C H 0.2903 -0.2349 0.7468 0.042 Uiso 1 1 calc R . .
C12 C 0.3731(3) 0.2565(3) 0.72035(10) 0.0176(7) Uani 1 1 d . . .
H12 H 0.4147 0.2918 0.7433 0.021 Uiso 1 1 calc R . .
C13 C 0.1686(4) 0.4091(3) 0.71267(11) 0.0223(8) Uani 1 1 d D . .
H13A H 0.0714 0.3919 0.7071 0.027 Uiso 1 1 calc R . .
H13B H 0.1808 0.4254 0.7413 0.027 Uiso 1 1 calc R . .
C4 C 0.6458(4) 0.1656(4) 0.44948(11) 0.0224(8) Uani 1 1 d . . .
H4 H 0.5718 0.1690 0.4310 0.027 Uiso 1 1 calc R . .
C19 C 0.1628(4) 0.0471(4) 0.76021(14) 0.0300(10) Uani 1 1 d . B .
H19 H 0.1161 0.0714 0.7366 0.036 Uiso 1 1 calc R . .
C18 C 0.2906(4) -0.0625(3) 0.80344(11) 0.0210(8) Uani 1 1 d . B .
H18 H 0.3463 -0.1259 0.8150 0.025 Uiso 1 1 calc R . .
C5 C 0.5104(3) 0.1642(4) 0.51392(11) 0.0189(7) Uani 1 1 d . . .
H5A H 0.5251 0.1181 0.5390 0.023 Uiso 1 1 calc R . .
H5B H 0.4362 0.1222 0.4988 0.023 Uiso 1 1 calc R . .
C7 C 0.3365(4) 0.3038(5) 0.54652(14) 0.0390(11) Uani 1 1 d . . .
H7A H 0.2590 0.2789 0.5290 0.047 Uiso 1 1 calc R . .
H7B H 0.3434 0.2426 0.5684 0.047 Uiso 1 1 calc R . .
C3 C 0.7815(4) 0.1656(4) 0.44096(11) 0.0237(8) Uani 1 1 d . . .
H3 H 0.8186 0.1691 0.4155 0.028 Uiso 1 1 calc R . .
C20 C 0.1627(4) 0.1095(4) 0.79560(14) 0.0335(10) Uani 1 1 d . B .
H20 H 0.1165 0.1852 0.8010 0.040 Uiso 1 1 calc R . .
C6 C 0.4688(4) 0.2994(4) 0.52290(12) 0.0265(9) Uani 1 1 d . . .
H6A H 0.4548 0.3457 0.4979 0.032 Uiso 1 1 calc R . .
H6B H 0.5427 0.3411 0.5383 0.032 Uiso 1 1 calc R . .
C8 C 0.3098(7) 0.4341(8) 0.5633(2) 0.097(3) Uani 1 1 d U . .
H8A H 0.3825 0.4561 0.5824 0.146 Uiso 1 1 calc R . .
H8B H 0.2228 0.4341 0.5765 0.146 Uiso 1 1 calc R . .
H8C H 0.3070 0.4955 0.5419 0.146 Uiso 1 1 calc R . .
C14 C 0.2082(7) 0.5193(5) 0.6910(2) 0.088(2) Uani 1 1 d DU . .
H14A H 0.1393 0.5258 0.6693 0.105 Uiso 1 1 calc R . .
H14B H 0.1893 0.5898 0.7090 0.105 Uiso 1 1 calc R . .
C15 C 0.3314(7) 0.5532(5) 0.6734(2) 0.092(2) Uani 1 1 d DU . .
H15A H 0.3531 0.4821 0.6560 0.110 Uiso 1 1 calc R . .
H15B H 0.4004 0.5514 0.6952 0.110 Uiso 1 1 calc R . .
C16 C 0.3619(4) 0.6637(4) 0.65099(13) 0.0320(9) Uani 1 1 d D . .
H16A H 0.3617 0.6427 0.6229 0.048 Uiso 1 1 calc R . .
H16B H 0.4514 0.6955 0.6593 0.048 Uiso 1 1 calc R . .
H16C H 0.2933 0.7280 0.6555 0.048 Uiso 1 1 calc R . .
C23 C 0.1833(10) 0.0305(9) 0.9369(3) 0.047(2) Uani 0.620(11) 1 d P B 1
H23A H 0.2628 -0.0239 0.9424 0.057 Uiso 0.620(11) 1 calc PR B 1
H23B H 0.2078 0.1175 0.9443 0.057 Uiso 0.620(11) 1 calc PR B 1
C24 C 0.0605(12) -0.0144(10) 0.9609(2) 0.066(3) Uani 0.620(11) 1 d P B 1
H24A H -0.0161 0.0425 0.9562 0.100 Uiso 0.620(11) 1 calc PR B 1
H24B H 0.0857 -0.0149 0.9890 0.100 Uiso 0.620(11) 1 calc PR B 1
H24C H 0.0347 -0.0992 0.9526 0.100 Uiso 0.620(11) 1 calc PR B 1
C23' C 0.1031(12) 0.0682(11) 0.9255(3) 0.028(3) Uiso 0.380(11) 1 d P B 2
H23C H 0.0089 0.0466 0.9320 0.034 Uiso 0.380(11) 1 calc PR B 2
H23D H 0.1159 0.1600 0.9275 0.034 Uiso 0.380(11) 1 calc PR B 2
C24' C 0.2072(16) -0.0034(15) 0.9515(5) 0.043(4) Uiso 0.380(11) 1 d P B 2
H24D H 0.1902 -0.0935 0.9492 0.065 Uiso 0.380(11) 1 calc PR B 2
H24E H 0.1989 0.0224 0.9790 0.065 Uiso 0.380(11) 1 calc PR B 2
H24F H 0.2989 0.0153 0.9429 0.065 Uiso 0.380(11) 1 calc PR B 2

loop_
_atom_site_aniso_label
_atom_site_aniso_U_11
_atom_site_aniso_U_22
_atom_site_aniso_U_33
_atom_site_aniso_U_23
_atom_site_aniso_U_13
_atom_site_aniso_U_12
Yb1 0.00915(7) 0.01648(8) 0.01220(8) 0.00063(6) 0.00041(5) -0.00079(6)
Cl3 0.0156(4) 0.0178(4) 0.0189(4) 0.0012(3) -0.0024(3) 0.0012(3)
Cl1 0.0166(4) 0.0254(5) 0.0168(4) -0.0048(3) -0.0026(3) 0.0007(3)
Cl2 0.0154(4) 0.0231(4) 0.0180(4) -0.0035(3) -0.0012(3) -0.0024(3)
Cl5 0.0146(4) 0.0203(4) 0.0202(4) 0.0053(3) 0.0047(3) 0.0005(3)
Cl6 0.0135(4) 0.0225(4) 0.0264(4) 0.0040(4) 0.0019(3) 0.0035(3)
Cl4 0.0140(4) 0.0265(5) 0.0163(4) 0.0021(3) 0.0018(3) -0.0052(3)
N3 0.0143(14) 0.0151(15) 0.0181(15) -0.0020(12) 0.0032(11) -0.0030(11)
C9 0.0175(17) 0.0181(18) 0.0216(18) -0.0051(15) 0.0009(14) -0.0022(14)
C2 0.0168(17) 0.0184(18) 0.0179(17) 0.0024(14) -0.0003(14) 0.0017(14)
N1 0.0156(15) 0.0200(16) 0.0208(15) -0.0007(13) 0.0033(12) 0.0006(12)
C1 0.0145(18) 0.035(2) 0.033(2) 0.0022(18) 0.0040(15) 0.0006(16)
C22 0.094(4) 0.028(3) 0.057(3) -0.008(2) 0.043(3) -0.004(3)
N6 0.0267(17) 0.0171(16) 0.0359(19) -0.0031(14) 0.0082(14) 0.0013(14)
N4 0.0134(14) 0.0154(15) 0.0201(15) -0.0010(12) 0.0020(11) -0.0003(12)
N2 0.0140(14) 0.0175(15) 0.0152(14) 0.0002(12) 0.0008(11) -0.0003(12)
N5 0.0165(15) 0.0179(16) 0.0264(17) 0.0061(13) 0.0005(12) -0.0020(12)
C21 0.060(3) 0.026(2) 0.040(3) -0.0144(19) 0.013(2) -0.002(2)
C11 0.0119(16) 0.0184(18) 0.0203(18) 0.0009(14) 0.0003(13) -0.0020(14)
C10 0.0124(16) 0.0187(18) 0.0197(18) -0.0001(14) 0.0004(13) -0.0017(14)
C17 0.028(2) 0.037(2) 0.0193(19) 0.0034(17) -0.0003(16) -0.0056(18)
C12 0.0145(17) 0.0219(18) 0.0163(17) 0.0001(14) -0.0005(13) -0.0020(14)
C13 0.0179(18) 0.0227(19) 0.026(2) -0.0065(16) 0.0031(15) 0.0051(15)
C4 0.0216(19) 0.030(2) 0.0156(18) -0.0005(15) -0.0009(14) -0.0050(16)
C19 0.0165(18) 0.027(2) 0.047(3) 0.020(2) 0.0049(17) 0.0013(16)
C18 0.0208(18) 0.0168(19) 0.026(2) 0.0029(15) 0.0000(15) 0.0020(14)
C5 0.0119(16) 0.0245(19) 0.0204(18) 0.0008(15) 0.0028(14) -0.0025(14)
C7 0.024(2) 0.058(3) 0.036(2) -0.010(2) 0.0058(18) 0.012(2)
C3 0.0244(19) 0.031(2) 0.0154(18) -0.0039(16) 0.0036(15) -0.0045(16)
C20 0.022(2) 0.019(2) 0.060(3) 0.014(2) 0.0161(19) 0.0081(16)
C6 0.0211(19) 0.027(2) 0.031(2) -0.0067(17) 0.0015(16) 0.0003(16)
C8 0.054(4) 0.115(6) 0.125(6) -0.073(5) 0.020(4) 0.016(4)
C14 0.081(4) 0.030(3) 0.157(5) 0.012(3) 0.084(4) 0.016(3)
C15 0.092(4) 0.044(3) 0.143(5) 0.041(3) 0.084(4) 0.036(3)
C16 0.034(2) 0.022(2) 0.040(2) 0.0004(18) 0.0047(19) -0.0001(18)
C23 0.069(6) 0.036(5) 0.036(5) -0.009(4) -0.015(5) 0.019(5)
C24 0.115(9) 0.058(6) 0.026(4) 0.004(4) 0.000(5) -0.015(6)

loop_
_atom_type_symbol
_atom_type_description
_atom_type_scat_dispersion_real
_atom_type_scat_dispersion_imag
_atom_type_scat_source
C C 0.0033 0.0016 'International Tables Vol C Tables 4.2.6.8 and 6.1.1.4'
H H 0.0000 0.0000 'International Tables Vol C Tables 4.2.6.8 and 6.1.1.4'
N N 0.0061 0.0033 'International Tables Vol C Tables 4.2.6.8 and 6.1.1.4'
Cl Cl 0.1484 0.1585 'International Tables Vol C Tables 4.2.6.8 and 6.1.1.4'
Yb Yb -0.3850 5.5486 'International Tables Vol C Tables 4.2.6.8 and 6.1.1.4'

loop_
_geom_angle_atom_site_label_1
_geom_angle_atom_site_label_2
_geom_angle_atom_site_label_3
_geom_angle
Cl1 Yb1 Cl2 174.65(3)
Cl1 Yb1 Cl6 91.75(3)
Cl2 Yb1 Cl6 92.94(3)
Cl1 Yb1 Cl3 87.71(3)
Cl2 Yb1 Cl3 87.86(3)
Cl6 Yb1 Cl3 174.56(3)
Cl1 Yb1 Cl5 89.20(3)
Cl2 Yb1 Cl5 88.26(3)
Cl6 Yb1 Cl5 89.75(3)
Cl3 Yb1 Cl5 95.65(3)
Cl1 Yb1 Cl4 91.37(3)
Cl2 Yb1 Cl4 91.48(3)
Cl6 Yb1 Cl4 86.33(3)
Cl3 Yb1 Cl4 88.27(3)
Cl5 Yb1 Cl4 176.06(3)
C10 N3 C11 108.7(3)
C10 N3 C9 124.7(3)
C11 N3 C9 126.7(3)
N3 C9 H9A 109.5
N3 C9 H9B 109.5
H9A C9 H9B 109.5
N3 C9 H9C 109.5
H9A C9 H9C 109.5
H9B C9 H9C 109.5
N1 C2 N2 108.4(3)
N1 C2 H2 125.8
N2 C2 H2 125.8
C2 N1 C3 109.0(3)
C2 N1 C1 126.1(3)
C3 N1 C1 125.0(3)
N1 C1 H1A 109.5
N1 C1 H1B 109.5
H1A C1 H1B 109.5
N1 C1 H1C 109.5
H1A C1 H1C 109.5
H1B C1 H1C 109.5
C23' C22 C21 124.4(7)
C23' C22 C23 34.3(6)
C21 C22 C23 105.8(6)
C23' C22 H22A 118.9
C21 C22 H22A 110.6
C23 C22 H22A 110.6
C23' C22 H22B 76.7
C21 C22 H22B 110.6
C23 C22 H22B 110.6
H22A C22 H22B 108.7
C18 N6 C20 108.7(3)
C18 N6 C21 124.9(4)
C20 N6 C21 126.0(4)
C10 N4 C12 108.5(3)
C10 N4 C13 125.1(3)
C12 N4 C13 126.1(3)
C2 N2 C4 108.7(3)
C2 N2 C5 124.9(3)
C4 N2 C5 126.3(3)
C18 N5 C19 108.3(3)
C18 N5 C17 125.7(3)
C19 N5 C17 126.0(3)
N6 C21 C22 111.4(4)
N6 C21 H21A 109.3
C22 C21 H21A 109.3
N6 C21 H21B 109.3
C22 C21 H21B 109.3
H21A C21 H21B 108.0
C12 C11 N3 107.0(3)
C12 C11 H11 126.5
N3 C11 H11 126.5
N3 C10 N4 108.6(3)
N3 C10 H10 125.7
N4 C10 H10 125.7
N5 C17 H17A 109.5
N5 C17 H17B 109.5
H17A C17 H17B 109.5
N5 C17 H17C 109.5
H17A C17 H17C 109.5
H17B C17 H17C 109.5
C11 C12 N4 107.2(3)
C11 C12 H12 126.4
N4 C12 H12 126.4
C14 C13 N4 112.0(3)
C14 C13 H13A 109.2
N4 C13 H13A 109.2
C14 C13 H13B 109.2
N4 C13 H13B 109.2
H13A C13 H13B 107.9
C3 C4 N2 107.0(3)
C3 C4 H4 126.5
N2 C4 H4 126.5
C20 C19 N5 107.3(4)
C20 C19 H19 126.4
N5 C19 H19 126.4
N5 C18 N6 108.7(3)
N5 C18 H18 125.7
N6 C18 H18 125.7
N2 C5 C6 111.6(3)
N2 C5 H5A 109.3
C6 C5 H5A 109.3
N2 C5 H5B 109.3
C6 C5 H5B 109.3
H5A C5 H5B 108.0
C8 C7 C6 112.2(5)
C8 C7 H7A 109.2
C6 C7 H7A 109.2
C8 C7 H7B 109.2
C6 C7 H7B 109.2
H7A C7 H7B 107.9
C4 C3 N1 107.0(3)
C4 C3 H3 126.5
N1 C3 H3 126.5
C19 C20 N6 106.9(3)
C19 C20 H20 126.5
N6 C20 H20 126.5
C5 C6 C7 111.4(3)
C5 C6 H6A 109.3
C7 C6 H6A 109.3
C5 C6 H6B 109.3
C7 C6 H6B 109.3
H6A C6 H6B 108.0
C7 C8 H8A 109.5
C7 C8 H8B 109.5
H8A C8 H8B 109.5
C7 C8 H8C 109.5
H8A C8 H8C 109.5
H8B C8 H8C 109.5
C15 C14 C13 132.0(5)
C15 C14 H14A 104.2
C13 C14 H14A 104.2
C15 C14 H14B 104.2
C13 C14 H14B 104.2
H14A C14 H14B 105.5
C14 C15 C16 128.9(6)
C14 C15 H15A 105.1
C16 C15 H15A 105.1
C14 C15 H15B 105.1
C16 C15 H15B 105.1
H15A C15 H15B 105.9
C15 C16 H16A 109.5
C15 C16 H16B 109.5
H16A C16 H16B 109.5
C15 C16 H16C 109.5
H16A C16 H16C 109.5
H16B C16 H16C 109.5
C24 C23 C22 107.6(7)
C24 C23 H23A 110.2
C22 C23 H23A 110.2
C24 C23 H23B 110.2
C22 C23 H23B 110.2
H23A C23 H23B 108.5
C22 C23' C24' 100.1(10)
C22 C23' H23C 111.8
C24' C23' H23C 111.8
C22 C23' H23D 111.8
C24' C23' H23D 111.8
H23C C23' H23D 109.5
C23' C24' H24D 109.5
C23' C24' H24E 109.5
H24D C24' H24E 109.5
C23' C24' H24F 109.5
H24D C24' H24F 109.5
H24E C24' H24F 109.5

loop_
_geom_bond_atom_site_label_1
_geom_bond_atom_site_label_2
_geom_bond_distance
Yb1 Cl1 2.5876(8)
Yb1 Cl2 2.6053(8)
Yb1 Cl6 2.6125(8)
Yb1 Cl3 2.6143(8)
Yb1 Cl5 2.6161(8)
Yb1 Cl4 2.6229(8)
N3 C10 1.329(4)
N3 C11 1.379(4)
N3 C9 1.466(4)
C9 H9A 0.9600
C9 H9B 0.9600
C9 H9C 0.9600
C2 N1 1.326(4)
C2 N2 1.332(4)
C2 H2 0.9300
N1 C3 1.376(5)
N1 C1 1.468(4)
C1 H1A 0.9600
C1 H1B 0.9600
C1 H1C 0.9600
C22 C23' 1.375(11)
C22 C21 1.506(7)
C22 C23 1.671(10)
C22 H22A 0.9700
C22 H22B 0.9700
N6 C18 1.329(5)
N6 C20 1.373(5)
N6 C21 1.474(6)
N4 C10 1.331(4)
N4 C12 1.378(4)
N4 C13 1.482(4)
N2 C4 1.377(4)
N2 C5 1.477(4)
N5 C18 1.325(5)
N5 C19 1.378(5)
N5 C17 1.454(5)
C21 H21A 0.9700
C21 H21B 0.9700
C11 C12 1.349(5)
C11 H11 0.9300
C10 H10 0.9300
C17 H17A 0.9600
C17 H17B 0.9600
C17 H17C 0.9600
C12 H12 0.9300
C13 C14 1.419(4)
C13 H13A 0.9700
C13 H13B 0.9700
C4 C3 1.351(5)
C4 H4 0.9300
C19 C20 1.347(6)
C19 H19 0.9300
C18 H18 0.9300
C5 C6 1.503(5)
C5 H5A 0.9700
C5 H5B 0.9700
C7 C8 1.499(8)
C7 C6 1.523(5)
C7 H7A 0.9700
C7 H7B 0.9700
C3 H3 0.9300
C20 H20 0.9300
C6 H6A 0.9700
C6 H6B 0.9700
C8 H8A 0.9600
C8 H8B 0.9600
C8 H8C 0.9600
C14 C15 1.390(4)
C14 H14A 0.9700
C14 H14B 0.9700
C15 C16 1.412(4)
C15 H15A 0.9700
C15 H15B 0.9700
C16 H16A 0.9600
C16 H16B 0.9600
C16 H16C 0.9600
C23 C24 1.526(14)
C23 H23A 0.9700
C23 H23B 0.9700
C24 H24A 0.9600
C24 H24B 0.9600
C24 H24C 0.9600
C23' C24' 1.508(19)
C23' H23C 0.9700
C23' H23D 0.9700
C24' H24D 0.9600
C24' H24E 0.9600
C24' H24F 0.9600
